data_4103401
loop_
_publ_author_name
'Xianxing Jiang'
'Yiming Cao'
'Yiqing Wang'
'Luping Liu'
'Fangfang Shen'
'Rui Wang'

_publ_section_title
;
 A Unique Approach to the Concise Synthesis of Highly Optically Active
 Spirooxazolines and the Discovery of a More Potent Oxindole-Type
 Phytoalexin Analogue
;
_journal_name_full 'Journal of the American Chemical Society'
_journal_page_first 15328
_journal_page_last 15333
_journal_paper_doi 10.1021/ja106349m
_journal_volume 132
_journal_year 2010
_chemical_absolute_configuration rm
_chemical_formula_sum 'C34 H40 Br2 N6 O13 S2'
_chemical_formula_weight 964.66
_chemical_name_systematic
; 
 ? 
;
_space_group_IT_number 96
_symmetry_cell_setting tetragonal
_symmetry_space_group_name_Hall 'P 4nw 2abw'
_symmetry_space_group_name_H-M 'P 43 21 2'
_atom_sites_solution_hydrogens geom
_atom_sites_solution_primary direct
_atom_sites_solution_secondary difmap
_audit_creation_method SHELXL-97
_cell_angle_alpha 90.00
_cell_angle_beta 90.00
_cell_angle_gamma 90.00
_cell_formula_units_Z 4
_cell_length_a 10.518(2)
_cell_length_b 10.518(2)
_cell_length_c 39.449(9)
_cell_measurement_reflns_used 2042
_cell_measurement_temperature 296(2)
_cell_measurement_theta_max 18.92
_cell_measurement_theta_min 2.20
_cell_volume 4364.2(15)
_computing_cell_refinement 'Bruker SAINT'
_computing_data_collection 'Bruker APEX2'
_computing_data_reduction 'Bruker SAINT'
_computing_molecular_graphics 'Bruker SHELXTL'
_computing_publication_material 'Bruker SHELXTL'
_computing_structure_refinement 'SHELXL-97 (Sheldrick, 2008)'
_computing_structure_solution 'SHELXS-97 (Sheldrick, 2008)'
_diffrn_ambient_temperature 296(2)
_diffrn_measured_fraction_theta_full 0.994
_diffrn_measured_fraction_theta_max 0.994
_diffrn_measurement_device_type 'Bruker APEX-II CCD'
_diffrn_measurement_method '\f and \w scans'
_diffrn_radiation_monochromator graphite
_diffrn_radiation_source 'fine-focus sealed tube'
_diffrn_radiation_type MoK\a
_diffrn_radiation_wavelength 0.71073
_diffrn_reflns_av_R_equivalents 0.1170
_diffrn_reflns_av_sigmaI/netI 0.1083
_diffrn_reflns_limit_h_max 12
_diffrn_reflns_limit_h_min -12
_diffrn_reflns_limit_k_max 10
_diffrn_reflns_limit_k_min -12
_diffrn_reflns_limit_l_max 43
_diffrn_reflns_limit_l_min -47
_diffrn_reflns_number 20731
_diffrn_reflns_theta_full 25.50
_diffrn_reflns_theta_max 25.50
_diffrn_reflns_theta_min 2.74
_exptl_absorpt_coefficient_mu 2.018
_exptl_absorpt_correction_T_max 0.6883
_exptl_absorpt_correction_T_min 0.5827
_exptl_absorpt_correction_type multi-scan
_exptl_crystal_colour colourless
_exptl_crystal_density_diffrn 1.468
_exptl_crystal_density_method 'not measured'
_exptl_crystal_description block
_exptl_crystal_F_000 1968
_exptl_crystal_size_max 0.30
_exptl_crystal_size_mid 0.25
_exptl_crystal_size_min 0.20
_refine_diff_density_max 0.975
_refine_diff_density_min -0.519
_refine_diff_density_rms 0.127
_refine_ls_abs_structure_details 'Flack H D (1983), Acta Cryst. A39, 876-881'
_refine_ls_abs_structure_Flack 0.96(3)
_refine_ls_extinction_method none
_refine_ls_goodness_of_fit_ref 0.975
_refine_ls_hydrogen_treatment constr
_refine_ls_matrix_type full
_refine_ls_number_parameters 262
_refine_ls_number_reflns 4050
_refine_ls_number_restraints 0
_refine_ls_restrained_S_all 0.975
_refine_ls_R_factor_all 0.2007
_refine_ls_R_factor_gt 0.0924
_refine_ls_shift/su_max 0.000
_refine_ls_shift/su_mean 0.000
_refine_ls_structure_factor_coef Fsqd
_refine_ls_weighting_details 'calc w=1/[\s^2^(Fo^2^)+(0.1871P)^2^+0.2292P] where P=(Fo^2^+2Fc^2^)/3'
_refine_ls_weighting_scheme calc
_refine_ls_wR_factor_gt 0.2399
_refine_ls_wR_factor_ref 0.3173
_reflns_number_gt 1766
_reflns_number_total 4050
_reflns_threshold_expression >2sigma(I)
_cod_data_source_file ja106349m_si_002.cif
_cod_data_source_block p21
_cod_database_code 4103401

loop_
_symmetry_equiv_pos_as_xyz
'x, y, z'
'-y+1/2, x+1/2, z+3/4'
'-x, -y, z+1/2'
'y+1/2, -x+1/2, z+1/4'
'x+1/2, -y+1/2, -z+1/4'
'y, x, -z'
'-x+1/2, y+1/2, -z+3/4'
'-y, -x, -z+1/2'

loop_
_atom_site_label
_atom_site_type_symbol
_atom_site_fract_x
_atom_site_fract_y
_atom_site_fract_z
_atom_site_U_iso_or_equiv
_atom_site_adp_type
_atom_site_occupancy
_atom_site_symmetry_multiplicity
_atom_site_calc_flag
_atom_site_refinement_flags
Br2 Br 0.06874(17) 1.18474(18) 0.23011(4) 0.1189(8) Uani 1 1 d .
C1 C 0.2294(12) 1.0221(11) 0.1930(3) 0.070(3) Uani 1 1 d .
H1A H 0.2497 1.0936 0.1785 0.084 Uiso 1 1 calc R
H1B H 0.1529 0.9830 0.1841 0.084 Uiso 1 1 calc R
C2 C 0.2026(12) 1.0683(11) 0.2249(3) 0.070(3) Uani 1 1 d .
C3 C 0.2737(16) 1.0307(12) 0.2529(3) 0.095(4) Uani 1 1 d .
H3A H 0.3165 1.1055 0.2617 0.114 Uiso 1 1 calc R
H3B H 0.2145 1.0028 0.2703 0.114 Uiso 1 1 calc R
C4 C 0.3610(16) 0.9396(14) 0.2492(3) 0.104(5) Uani 1 1 d .
H4A H 0.3324 0.8667 0.2622 0.124 Uiso 1 1 calc R
H4B H 0.4385 0.9697 0.2599 0.124 Uiso 1 1 calc R
C5 C 0.3919(13) 0.8980(12) 0.2183(3) 0.077(4) Uani 1 1 d .
C6 C 0.3274(10) 0.9346(10) 0.1907(2) 0.061(3) Uani 1 1 d .
C7 C 0.3787(9) 0.8636(10) 0.1598(2) 0.053(3) Uani 1 1 d .
C8 C 0.4778(10) 0.7735(11) 0.1760(3) 0.065(3) Uani 1 1 d .
C9 C 0.3668(12) 0.9707(11) 0.1101(3) 0.067(3) Uani 1 1 d .
C10 C 0.2733(10) 0.8041(11) 0.1372(2) 0.056(3) Uani 1 1 d .
H10 H 0.1935 0.7936 0.1497 0.067 Uiso 1 1 calc R
C11 C 0.3109(11) 0.6814(11) 0.1186(3) 0.063(3) Uani 1 1 d .
C12 C 0.3168(12) 0.4427(11) 0.1177(3) 0.076(3) Uani 1 1 d .
C13 C 0.2663(16) 0.3551(14) 0.1458(5) 0.110(5) Uani 1 1 d .
H13A H 0.1812 0.3258 0.1403 0.131 Uiso 1 1 calc R
H13B H 0.3212 0.2817 0.1485 0.131 Uiso 1 1 calc R
C14 C 0.2713(12) 0.5568(15) 0.1690(4) 0.080(4) Uani 1 1 d .
C15 C 0.5653(17) 0.7274(16) 0.2316(4) 0.124(6) Uani 1 1 d .
H15A H 0.5947 0.6527 0.2200 0.186 Uiso 1 1 calc R
H15B H 0.5202 0.7029 0.2517 0.186 Uiso 1 1 calc R
H15C H 0.6367 0.7795 0.2376 0.186 Uiso 1 1 calc R
C16 C 0.4585(13) 0.4285(13) 0.1132(4) 0.112(5) Uani 1 1 d .
H16A H 0.4861 0.4808 0.0947 0.168 Uiso 1 1 calc R
H16B H 0.4784 0.3412 0.1085 0.168 Uiso 1 1 calc R
H16C H 0.5010 0.4546 0.1336 0.168 Uiso 1 1 calc R
C17 C 0.2476(13) 0.4216(15) 0.0858(4) 0.101(5) Uani 1 1 d .
H17A H 0.2523 0.3333 0.0797 0.151 Uiso 1 1 calc R
H17B H 0.2853 0.4721 0.0681 0.151 Uiso 1 1 calc R
H17C H 0.1603 0.4457 0.0886 0.151 Uiso 1 1 calc R
N1 N 0.4799(9) 0.7994(9) 0.2092(2) 0.075(3) Uani 1 1 d .
N2 N 0.2641(10) 0.9052(9) 0.1123(2) 0.066(2) Uani 1 1 d .
H2A H 0.2465 0.8712 0.0919 0.080 Uiso 1 1 calc R
H2B H 0.1994 0.9571 0.1179 0.080 Uiso 1 1 calc R
N3 N 0.2863(9) 0.5701(9) 0.1333(2) 0.068(3) Uani 1 1 d .
O1 O 0.5377(8) 0.6978(9) 0.1601(2) 0.085(2) Uani 1 1 d .
O2 O 0.4453(7) 0.9468(7) 0.13739(17) 0.0672(19) Uani 1 1 d .
O3 O 0.3513(9) 0.6854(8) 0.0903(2) 0.092(3) Uani 1 1 d .
O4 O 0.2652(9) 0.4324(10) 0.1768(2) 0.098(3) Uani 1 1 d .
O5 O 0.2602(9) 0.6396(9) 0.1891(2) 0.084(2) Uani 1 1 d .
O6 O 0.5527(12) 0.3655(18) 0.2171(4) 0.210(9) Uani 1 1 d .
O7 O 0.7626(11) 0.2374(11) 0.2500 0.220(13) Uani 1 2 d S
S8 S 0.4158(4) 1.0751(4) 0.08140(8) 0.0974(12) Uani 1 1 d .

loop_
_atom_site_aniso_label
_atom_site_aniso_U_11
_atom_site_aniso_U_22
_atom_site_aniso_U_33
_atom_site_aniso_U_23
_atom_site_aniso_U_13
_atom_site_aniso_U_12
Br2 0.1139(14) 0.1185(14) 0.1244(13) -0.0380(10) 0.0180(10) 0.0161(10)
C1 0.084(9) 0.055(7) 0.071(7) -0.009(6) 0.019(6) -0.025(6)
C2 0.083(8) 0.070(8) 0.058(6) -0.006(6) 0.005(6) -0.007(7)
C3 0.154(14) 0.051(8) 0.080(9) -0.008(7) 0.017(9) -0.010(9)
C4 0.181(16) 0.073(9) 0.057(7) 0.006(7) -0.045(9) -0.010(11)
C5 0.095(10) 0.085(9) 0.050(6) -0.011(6) -0.010(6) -0.005(7)
C6 0.056(7) 0.069(7) 0.058(6) -0.009(6) 0.000(5) -0.008(6)
C7 0.042(6) 0.067(7) 0.050(5) -0.007(5) 0.008(5) -0.009(5)
C8 0.050(7) 0.061(8) 0.083(8) -0.005(6) 0.003(6) -0.005(6)
C9 0.076(8) 0.068(8) 0.057(6) -0.008(5) 0.003(6) 0.004(7)
C10 0.056(6) 0.072(7) 0.041(5) -0.010(5) 0.004(5) -0.002(6)
C11 0.072(8) 0.060(7) 0.057(6) -0.009(6) 0.013(6) -0.012(6)
C12 0.065(8) 0.060(7) 0.103(9) -0.029(7) 0.003(7) -0.015(6)
C13 0.093(11) 0.077(10) 0.158(14) 0.000(10) 0.001(10) -0.024(8)
C14 0.069(8) 0.082(10) 0.090(10) 0.009(8) -0.006(7) -0.023(7)
C15 0.145(14) 0.126(13) 0.100(10) 0.014(10) -0.044(10) 0.033(12)
C16 0.082(11) 0.072(9) 0.183(14) -0.034(10) 0.048(10) -0.006(8)
C17 0.096(10) 0.103(10) 0.103(9) -0.044(9) 0.004(8) -0.004(9)
N1 0.069(6) 0.082(7) 0.073(6) -0.010(6) -0.027(5) 0.014(5)
N2 0.070(6) 0.063(6) 0.066(6) -0.014(5) 0.014(5) -0.012(5)
N3 0.068(6) 0.067(6) 0.070(6) -0.024(5) 0.018(5) -0.010(5)
O1 0.061(5) 0.100(7) 0.094(6) -0.020(5) -0.007(4) 0.017(5)
O2 0.055(4) 0.082(5) 0.065(4) -0.007(4) 0.014(4) -0.017(4)
O3 0.119(7) 0.083(6) 0.073(5) -0.004(5) 0.035(5) 0.000(5)
O4 0.127(8) 0.081(6) 0.087(6) 0.001(5) -0.003(5) -0.040(6)
O5 0.096(6) 0.083(6) 0.074(5) -0.013(5) 0.023(5) -0.020(5)
O6 0.121(10) 0.304(19) 0.207(12) -0.179(13) -0.076(9) 0.133(12)
O7 0.30(2) 0.30(2) 0.065(8) 0.015(11) 0.015(11) 0.22(2)
S8 0.131(3) 0.088(2) 0.0733(18) 0.0080(18) 0.011(2) -0.027(2)

loop_
_atom_type_symbol
_atom_type_description
_atom_type_scat_dispersion_real
_atom_type_scat_dispersion_imag
_atom_type_scat_source
C C 0.0033 0.0016 'International Tables Vol C Tables 4.2.6.8 and 6.1.1.4'
H H 0.0000 0.0000 'International Tables Vol C Tables 4.2.6.8 and 6.1.1.4'
Br Br -0.2901 2.4595 'International Tables Vol C Tables 4.2.6.8 and 6.1.1.4'
N N 0.0061 0.0033 'International Tables Vol C Tables 4.2.6.8 and 6.1.1.4'
O O 0.0106 0.0060 'International Tables Vol C Tables 4.2.6.8 and 6.1.1.4'
S S 0.1246 0.1234 'International Tables Vol C Tables 4.2.6.8 and 6.1.1.4'

loop_
_geom_angle_atom_site_label_1
_geom_angle_atom_site_label_2
_geom_angle_atom_site_label_3
_geom_angle
C2 C1 C6 116.5(11)
C2 C1 H1A 108.2
C6 C1 H1A 108.2
C2 C1 H1B 108.2
C6 C1 H1B 108.2
H1A C1 H1B 107.3
C1 C2 C3 121.0(12)
C1 C2 Br2 118.8(10)
C3 C2 Br2 120.2(9)
C4 C3 C2 119.2(12)
C4 C3 H3A 107.5
C2 C3 H3A 107.5
C4 C3 H3B 107.5
C2 C3 H3B 107.5
H3A C3 H3B 107.0
C3 C4 C5 120.1(12)
C3 C4 H4A 107.3
C5 C4 H4A 107.3
C3 C4 H4B 107.3
C5 C4 H4B 107.3
H4A C4 H4B 106.9
C4 C5 C6 121.6(13)
C4 C5 N1 128.4(12)
C6 C5 N1 109.3(9)
C5 C6 C1 121.0(10)
C5 C6 C7 109.2(10)
C1 C6 C7 129.8(10)
O2 C7 C6 111.6(8)
O2 C7 C8 107.6(8)
C6 C7 C8 101.9(8)
O2 C7 C10 104.0(7)
C6 C7 C10 113.7(8)
C8 C7 C10 118.1(9)
O1 C8 N1 130.0(11)
O1 C8 C7 123.0(10)
N1 C8 C7 107.0(9)
N2 C9 O2 110.8(10)
N2 C9 S8 131.4(10)
O2 C9 S8 117.8(9)
N2 C10 C11 108.1(8)
N2 C10 C7 98.0(8)
C11 C10 C7 115.4(8)
N2 C10 H10 111.5
C11 C10 H10 111.5
C7 C10 H10 111.5
O3 C11 N3 120.4(10)
O3 C11 C10 120.5(10)
N3 C11 C10 118.8(9)
C17 C12 C16 111.8(12)
C17 C12 N3 112.1(11)
C16 C12 N3 110.2(9)
C17 C12 C13 110.8(12)
C16 C12 C13 111.6(13)
N3 C12 C13 99.6(10)
O4 C13 C12 105.7(10)
O4 C13 H13A 110.6
C12 C13 H13A 110.6
O4 C13 H13B 110.6
C12 C13 H13B 110.6
H13A C13 H13B 108.7
O5 C14 O4 123.9(13)
O5 C14 N3 127.0(12)
O4 C14 N3 109.1(12)
N1 C15 H15A 109.5
N1 C15 H15B 109.5
H15A C15 H15B 109.5
N1 C15 H15C 109.5
H15A C15 H15C 109.5
H15B C15 H15C 109.5
C12 C16 H16A 109.5
C12 C16 H16B 109.5
H16A C16 H16B 109.5
C12 C16 H16C 109.5
H16A C16 H16C 109.5
H16B C16 H16C 109.5
C12 C17 H17A 109.5
C12 C17 H17B 109.5
H17A C17 H17B 109.5
C12 C17 H17C 109.5
H17A C17 H17C 109.5
H17B C17 H17C 109.5
C8 N1 C5 112.4(9)
C8 N1 C15 119.5(11)
C5 N1 C15 128.0(10)
C9 N2 C10 112.5(10)
C9 N2 H2A 109.1
C10 N2 H2A 109.1
C9 N2 H2B 109.1
C10 N2 H2B 109.1
H2A N2 H2B 107.8
C11 N3 C14 122.6(10)
C11 N3 C12 124.2(9)
C14 N3 C12 109.8(10)
C9 O2 C7 107.5(8)
C14 O4 C13 110.3(11)

loop_
_geom_bond_atom_site_label_1
_geom_bond_atom_site_label_2
_geom_bond_distance
Br2 C2 1.877(13)
C1 C2 1.380(14)
C1 C6 1.385(16)
C1 H1A 0.9700
C1 H1B 0.9700
C2 C3 1.390(18)
C3 C4 1.334(19)
C3 H3A 0.9700
C3 H3B 0.9700
C4 C5 1.338(17)
C4 H4A 0.9700
C4 H4B 0.9700
C5 C6 1.339(14)
C5 N1 1.435(15)
C6 C7 1.528(14)
C7 O2 1.427(11)
C7 C8 1.548(15)
C7 C10 1.555(14)
C8 O1 1.194(12)
C8 N1 1.335(14)
C9 N2 1.283(14)
C9 O2 1.378(12)
C9 S8 1.661(13)
C10 N2 1.451(13)
C10 C11 1.536(14)
C10 H10 0.9800
C11 O3 1.194(12)
C11 N3 1.331(13)
C12 C17 1.473(16)
C12 C16 1.508(18)
C12 N3 1.508(14)
C12 C13 1.53(2)
C13 O4 1.469(18)
C13 H13A 0.9700
C13 H13B 0.9700
C14 O5 1.184(15)
C14 O4 1.346(15)
C14 N3 1.425(16)
C15 N1 1.469(15)
C15 H15A 0.9600
C15 H15B 0.9600
C15 H15C 0.9600
C16 H16A 0.9600
C16 H16B 0.9600
C16 H16C 0.9600
C17 H17A 0.9600
C17 H17B 0.9600
C17 H17C 0.9600
N2 H2A 0.9000
N2 H2B 0.9000

loop_
_geom_torsion_atom_site_label_1
_geom_torsion_atom_site_label_2
_geom_torsion_atom_site_label_3
_geom_torsion_atom_site_label_4
_geom_torsion
C6 C1 C2 C3 1.7(17)
C6 C1 C2 Br2 -178.8(8)
C1 C2 C3 C4 -6(2)
Br2 C2 C3 C4 174.2(11)
C2 C3 C4 C5 9(2)
C3 C4 C5 C6 -8(2)
C3 C4 C5 N1 -178.1(13)
C4 C5 C6 C1 3.0(19)
N1 C5 C6 C1 175.0(10)
C4 C5 C6 C7 -175.8(12)
N1 C5 C6 C7 -3.8(13)
C2 C1 C6 C5 0.0(17)
C2 C1 C6 C7 178.5(11)
C5 C6 C7 O2 -110.7(10)
C1 C6 C7 O2 70.7(14)
C5 C6 C7 C8 3.9(12)
C1 C6 C7 C8 -174.8(11)
C5 C6 C7 C10 132.1(10)
C1 C6 C7 C10 -46.6(15)
O2 C7 C8 O1 -64.8(13)
C6 C7 C8 O1 177.8(11)
C10 C7 C8 O1 52.4(14)
O2 C7 C8 N1 115.0(9)
C6 C7 C8 N1 -2.5(11)
C10 C7 C8 N1 -127.8(9)
O2 C7 C10 N2 -25.1(9)
C6 C7 C10 N2 96.5(9)
C8 C7 C10 N2 -144.2(9)
O2 C7 C10 C11 89.3(10)
C6 C7 C10 C11 -149.1(9)
C8 C7 C10 C11 -29.8(12)
N2 C10 C11 O3 14.9(14)
C7 C10 C11 O3 -93.7(13)
N2 C10 C11 N3 -158.8(10)
C7 C10 C11 N3 92.7(12)
C17 C12 C13 O4 -140.7(12)
C16 C12 C13 O4 93.9(13)
N3 C12 C13 O4 -22.5(13)
O1 C8 N1 C5 -179.8(12)
C7 C8 N1 C5 0.4(13)
O1 C8 N1 C15 -1(2)
C7 C8 N1 C15 179.6(11)
C4 C5 N1 C8 173.5(14)
C6 C5 N1 C8 2.2(14)
C4 C5 N1 C15 -6(2)
C6 C5 N1 C15 -176.9(13)
O2 C9 N2 C10 -14.5(12)
S8 C9 N2 C10 166.3(9)
C11 C10 N2 C9 -95.5(11)
C7 C10 N2 C9 24.6(10)
O3 C11 N3 C14 162.7(11)
C10 C11 N3 C14 -23.6(16)
O3 C11 N3 C12 5.7(18)
C10 C11 N3 C12 179.3(10)
O5 C14 N3 C11 12(2)
O4 C14 N3 C11 -171.5(10)
O5 C14 N3 C12 171.5(13)
O4 C14 N3 C12 -11.5(13)
C17 C12 N3 C11 -62.2(15)
C16 C12 N3 C11 63.1(16)
C13 C12 N3 C11 -179.5(12)
C17 C12 N3 C14 138.2(11)
C16 C12 N3 C14 -96.5(13)
C13 C12 N3 C14 20.9(12)
N2 C9 O2 C7 -4.3(12)
S8 C9 O2 C7 175.0(7)
C6 C7 O2 C9 -103.8(9)
C8 C7 O2 C9 145.3(8)
C10 C7 O2 C9 19.2(10)
O5 C14 O4 C13 172.8(14)
N3 C14 O4 C13 -4.3(14)
C12 C13 O4 C14 17.9(15)
